data_4501934
loop_
_publ_author_name
'Wang, Wenyue'
'Niu, Xiling'
'Gao, Yongchao'
'Zhu, Yanyan'
'Li, Gang'
'Lu, Huijie'
'Tang, Mingsheng'

_publ_section_title
;
 One Chiral and Two Achiral 3-D Coordination Polymers Constructed by
 2-Phenyl Imidazole Dicarboxylate
;
_journal_issue 9
_journal_name_full 'Crystal Growth &amp; Design'
_journal_page_first 4050
_journal_paper_doi 10.1021/cg100736x
_journal_volume 10
_journal_year 2010
_chemical_formula_sum 'C11 H11 Mn1.5 N2 O7'
_chemical_formula_weight 365.63
_chemical_name_systematic
; 
 ? 
;
_space_group_IT_number 148
_symmetry_cell_setting trigonal
_symmetry_space_group_name_Hall '-R 3'
_symmetry_space_group_name_H-M 'R -3 :H'
_atom_sites_solution_hydrogens geom
_atom_sites_solution_primary direct
_atom_sites_solution_secondary difmap
_audit_creation_method SHELXL-97
_cell_angle_alpha 90.00
_cell_angle_beta 90.00
_cell_angle_gamma 120.00
_cell_formula_units_Z 18
_cell_length_a 25.5178(3)
_cell_length_b 25.5178(3)
_cell_length_c 14.2324(4)
_cell_measurement_reflns_used 5581
_cell_measurement_temperature 296(2)
_cell_measurement_theta_max 26.95
_cell_measurement_theta_min 2.83
_cell_volume 8025.9(3)
_computing_cell_refinement 'Bruker SMART'
_computing_data_collection 'Bruker SMART'
_computing_data_reduction 'Bruker SAINT'
_computing_molecular_graphics 'Bruker SHELXTL'
_computing_publication_material 'Bruker SHELXTL'
_computing_structure_refinement 'Bruker SHELXTL'
_computing_structure_solution 'Bruker SHELXTL'
_diffrn_ambient_temperature 296(2)
_diffrn_measured_fraction_theta_full 0.998
_diffrn_measured_fraction_theta_max 0.998
_diffrn_measurement_device_type 'CCD area detector'
_diffrn_measurement_method 'phi and omega scans'
_diffrn_radiation_monochromator graphite
_diffrn_radiation_source 'fine-focus sealed tube'
_diffrn_radiation_type MoK\a
_diffrn_radiation_wavelength 0.71073
_diffrn_reflns_av_R_equivalents 0.0255
_diffrn_reflns_av_sigmaI/netI 0.0336
_diffrn_reflns_limit_h_max 25
_diffrn_reflns_limit_h_min -31
_diffrn_reflns_limit_k_max 20
_diffrn_reflns_limit_k_min -29
_diffrn_reflns_limit_l_max 15
_diffrn_reflns_limit_l_min -18
_diffrn_reflns_number 14580
_diffrn_reflns_theta_full 27.49
_diffrn_reflns_theta_max 27.49
_diffrn_reflns_theta_min 1.60
_exptl_absorpt_coefficient_mu 1.106
_exptl_absorpt_correction_T_max 0.8258
_exptl_absorpt_correction_T_min 0.8174
_exptl_absorpt_correction_type multi-scan
_exptl_crystal_density_diffrn 1.362
_exptl_crystal_density_method 'not measured'
_exptl_crystal_F_000 3321
_exptl_crystal_size_max 0.19
_exptl_crystal_size_mid 0.18
_exptl_crystal_size_min 0.18
_platon_squeeze_details
;
;
_refine_diff_density_max 1.067
_refine_diff_density_min -0.487
_refine_diff_density_rms 0.071
_refine_ls_extinction_method none
_refine_ls_goodness_of_fit_ref 1.087
_refine_ls_hydrogen_treatment constr
_refine_ls_matrix_type full
_refine_ls_number_parameters 196
_refine_ls_number_reflns 4088
_refine_ls_number_restraints 0
_refine_ls_restrained_S_all 1.087
_refine_ls_R_factor_all 0.0549
_refine_ls_R_factor_gt 0.0407
_refine_ls_shift/su_max 0.001
_refine_ls_shift/su_mean 0.000
_refine_ls_structure_factor_coef Fsqd
_refine_ls_weighting_details 'calc w=1/[\s^2^(Fo^2^)+(0.0732P)^2^+0.0000P] where P=(Fo^2^+2Fc^2^)/3'
_refine_ls_weighting_scheme calc
_refine_ls_wR_factor_gt 0.1150
_refine_ls_wR_factor_ref 0.1200
_reflns_number_gt 3139
_reflns_number_total 4088
_reflns_threshold_expression >2sigma(I)
_cod_data_source_file cg100736x_si_002.cif
_cod_data_source_block r
_cod_depositor_comments
;
The following automatic conversions were performed:

'_symmetry_cell_setting' value 'Trigonal' changed to 'trigonal'
according to /home/saulius/struct/CIF-dictionaries/cif_core.dic
dictionary named 'cif_core.dic' version 2.4.2 from
2011-04-26.

'_refine_ls_hydrogen_treatment' value 'CONSTR' changed
to 'constr' according to
/home/saulius/struct/CIF-dictionaries/cif_core.dic dictionary named
'cif_core.dic' version 2.4.2 from 2011-04-26.

Automatic conversion script
Id: cif_fix_values 1715 2011-07-08 13:25:40Z adriana 
;
_cod_original_sg_symbol_H-M R-3
_cod_original_formula_sum 'C11 H11 Mn1.50 N2 O7'
_cod_database_code 4501934

loop_
_symmetry_equiv_pos_as_xyz
'x, y, z'
'-y, x-y, z'
'-x+y, -x, z'
'x+2/3, y+1/3, z+1/3'
'-y+2/3, x-y+1/3, z+1/3'
'-x+y+2/3, -x+1/3, z+1/3'
'x+1/3, y+2/3, z+2/3'
'-y+1/3, x-y+2/3, z+2/3'
'-x+y+1/3, -x+2/3, z+2/3'
'-x, -y, -z'
'y, -x+y, -z'
'x-y, x, -z'
'-x+2/3, -y+1/3, -z+1/3'
'y+2/3, -x+y+1/3, -z+1/3'
'x-y+2/3, x+1/3, -z+1/3'
'-x+1/3, -y+2/3, -z+2/3'
'y+1/3, -x+y+2/3, -z+2/3'
'x-y+1/3, x+2/3, -z+2/3'

loop_
_atom_site_label
_atom_site_type_symbol
_atom_site_fract_x
_atom_site_fract_y
_atom_site_fract_z
_atom_site_U_iso_or_equiv
_atom_site_adp_type
_atom_site_occupancy
_atom_site_symmetry_multiplicity
_atom_site_calc_flag
_atom_site_refinement_flags
Mn1 Mn 0.402434(16) 0.079699(15) 0.81217(2) 0.02580(14) Uani 1 1 d .
Mn2 Mn 0.5000 0.0000 0.5000 0.03691(18) Uani 1 2 d S
N1 N 0.49446(9) 0.09064(9) 0.80942(12) 0.0302(4) Uani 1 1 d .
N2 N 0.57631(8) 0.08000(8) 0.82599(11) 0.0261(4) Uani 1 1 d .
O1 O 0.57676(8) 0.03375(10) 0.58772(11) 0.0500(5) Uani 1 1 d .
O2 O 0.63660(7) 0.04904(8) 0.70721(10) 0.0345(4) Uani 1 1 d .
O3 O 0.47945(9) 0.06282(9) 0.56203(11) 0.0452(5) Uani 1 1 d .
O4 O 0.41851(7) 0.06864(8) 0.66577(10) 0.0330(4) Uani 1 1 d .
O5 O 0.35765(14) -0.02013(9) 0.83087(14) 0.0903(10) Uani 1 1 d .
H1W H 0.3492 -0.0390 0.8829 0.108 Uiso 1 1 d R
H2W H 0.3432 -0.0456 0.7863 0.108 Uiso 1 1 d R
O6 O 0.31044(9) 0.05497(10) 0.76296(15) 0.0621(6) Uani 1 1 d .
H3W H 0.2994 0.0813 0.7619 0.074 Uiso 1 1 d R
H4W H 0.2932 0.0291 0.7194 0.074 Uiso 1 1 d R
O7 O 0.55366(11) 0.06716(11) 0.39138(15) 0.0734(7) Uani 1 1 d .
H5W H 0.5465 0.0963 0.3935 0.088 Uiso 1 1 d R
H6W H 0.5914 0.0831 0.3808 0.088 Uiso 1 1 d R
C1 C 0.59090(10) 0.04849(11) 0.67103(14) 0.0283(5) Uani 1 1 d .
C2 C 0.55699(10) 0.06705(10) 0.73427(14) 0.0250(5) Uani 1 1 d .
C3 C 0.50658(10) 0.07402(10) 0.72421(14) 0.0265(5) Uani 1 1 d .
C4 C 0.46569(11) 0.06749(11) 0.64490(15) 0.0288(5) Uani 1 1 d .
C5 C 0.53758(10) 0.09399(11) 0.86752(14) 0.0286(5) Uani 1 1 d .
C6 C 0.54159(11) 0.11133(13) 0.96715(16) 0.0364(6) Uani 1 1 d .
C7 C 0.55869(12) 0.08391(15) 1.03579(17) 0.0481(7) Uani 1 1 d .
H7A H 0.5678 0.0542 1.0189 0.058 Uiso 1 1 calc R
C8 C 0.56211(14) 0.10089(19) 1.12957(19) 0.0681(11) Uani 1 1 d .
H8A H 0.5730 0.0821 1.1753 0.082 Uiso 1 1 calc R
C9 C 0.54929(17) 0.14577(19) 1.1548(2) 0.0726(11) Uani 1 1 d .
H9A H 0.5528 0.1579 1.2172 0.087 Uiso 1 1 calc R
C10 C 0.53147(16) 0.17219(17) 1.0875(2) 0.0690(10) Uani 1 1 d .
H10A H 0.5215 0.2013 1.1048 0.083 Uiso 1 1 calc R
C11 C 0.52829(13) 0.15565(14) 0.99352(19) 0.0489(7) Uani 1 1 d .
H11A H 0.5172 0.1745 0.9482 0.059 Uiso 1 1 calc R

loop_
_atom_site_aniso_label
_atom_site_aniso_U_11
_atom_site_aniso_U_22
_atom_site_aniso_U_33
_atom_site_aniso_U_23
_atom_site_aniso_U_13
_atom_site_aniso_U_12
Mn1 0.0308(2) 0.0283(2) 0.02126(19) -0.00192(13) 0.00201(13) 0.01695(17)
Mn2 0.0379(3) 0.0639(4) 0.0202(3) -0.0127(2) -0.0071(2) 0.0339(3)
N1 0.0356(11) 0.0436(12) 0.0197(9) -0.0049(8) -0.0030(8) 0.0260(10)
N2 0.0274(10) 0.0327(11) 0.0192(8) -0.0018(7) -0.0019(7) 0.0159(9)
O1 0.0383(11) 0.0961(16) 0.0267(9) -0.0239(9) -0.0110(8) 0.0419(11)
O2 0.0343(9) 0.0544(11) 0.0248(8) -0.0098(7) -0.0057(7) 0.0297(9)
O3 0.0619(13) 0.0808(14) 0.0189(8) -0.0100(8) -0.0068(8) 0.0552(12)
O4 0.0349(9) 0.0520(11) 0.0239(8) -0.0051(7) -0.0055(7) 0.0306(9)
O5 0.184(3) 0.0368(12) 0.0418(12) 0.0115(9) 0.0368(14) 0.0491(16)
O6 0.0435(12) 0.0679(14) 0.0800(15) -0.0399(12) -0.0279(11) 0.0317(11)
O7 0.0735(17) 0.0882(18) 0.0503(13) 0.0100(12) 0.0113(11) 0.0344(14)
C1 0.0252(12) 0.0360(13) 0.0233(11) -0.0048(9) -0.0028(9) 0.0149(10)
C2 0.0263(12) 0.0305(12) 0.0182(10) -0.0020(8) -0.0016(8) 0.0142(10)
C3 0.0309(12) 0.0334(12) 0.0198(10) -0.0022(9) -0.0005(9) 0.0194(11)
C4 0.0374(13) 0.0343(13) 0.0224(10) -0.0038(9) -0.0038(9) 0.0237(11)
C5 0.0293(12) 0.0375(13) 0.0204(10) -0.0027(9) -0.0010(9) 0.0179(11)
C6 0.0318(13) 0.0563(17) 0.0218(11) -0.0088(10) -0.0029(9) 0.0225(13)
C7 0.0428(16) 0.081(2) 0.0257(12) -0.0041(13) -0.0028(11) 0.0349(16)
C8 0.056(2) 0.122(3) 0.0257(14) -0.0047(17) -0.0075(13) 0.045(2)
C9 0.065(2) 0.115(3) 0.0280(14) -0.0267(17) -0.0057(14) 0.037(2)
C10 0.073(2) 0.084(3) 0.0523(19) -0.0354(18) -0.0019(17) 0.041(2)
C11 0.0508(17) 0.0613(19) 0.0389(14) -0.0181(13) -0.0046(13) 0.0314(16)

loop_
_atom_type_symbol
_atom_type_description
_atom_type_scat_dispersion_real
_atom_type_scat_dispersion_imag
_atom_type_scat_source
C C 0.0033 0.0016 'International Tables Vol C Tables 4.2.6.8 and 6.1.1.4'
H H 0.0000 0.0000 'International Tables Vol C Tables 4.2.6.8 and 6.1.1.4'
N N 0.0061 0.0033 'International Tables Vol C Tables 4.2.6.8 and 6.1.1.4'
O O 0.0106 0.0060 'International Tables Vol C Tables 4.2.6.8 and 6.1.1.4'
Mn Mn 0.3368 0.7283 'International Tables Vol C Tables 4.2.6.8 and 6.1.1.4'

loop_
_geom_angle_atom_site_label_1
_geom_angle_atom_site_label_2
_geom_angle_atom_site_label_3
_geom_angle
_geom_angle_site_symmetry_1
_geom_angle_site_symmetry_3
O2 Mn1 O4 173.06(6) 17_556 .
O2 Mn1 O6 95.24(7) 17_556 .
O4 Mn1 O6 84.36(7) . .
O2 Mn1 N1 104.49(7) 17_556 .
O4 Mn1 N1 75.09(6) . .
O6 Mn1 N1 158.74(7) . .
O2 Mn1 N2 74.68(6) 17_556 17_556
O4 Mn1 N2 112.15(6) . 17_556
O6 Mn1 N2 85.28(7) . 17_556
N1 Mn1 N2 107.32(7) . 17_556
O2 Mn1 O5 83.77(7) 17_556 .
O4 Mn1 O5 89.32(7) . .
O6 Mn1 O5 81.22(10) . .
N1 Mn1 O5 92.95(10) . .
N2 Mn1 O5 153.36(8) 17_556 .
O1 Mn2 O1 180.00(8) 10_656 .
O1 Mn2 O3 88.56(7) 10_656 10_656
O1 Mn2 O3 91.44(7) . 10_656
O1 Mn2 O3 91.44(7) 10_656 .
O1 Mn2 O3 88.56(7) . .
O3 Mn2 O3 180.00(13) 10_656 .
O1 Mn2 O7 90.49(9) 10_656 10_656
O1 Mn2 O7 89.51(9) . 10_656
O3 Mn2 O7 89.80(8) 10_656 10_656
O3 Mn2 O7 90.20(8) . 10_656
O1 Mn2 O7 89.51(9) 10_656 .
O1 Mn2 O7 90.49(9) . .
O3 Mn2 O7 90.20(8) 10_656 .
O3 Mn2 O7 89.80(8) . .
O7 Mn2 O7 180.00(13) 10_656 .
C5 N1 C3 105.06(18) . .
C5 N1 Mn1 140.98(15) . .
C3 N1 Mn1 111.38(14) . .
C5 N2 C2 104.97(17) . .
C5 N2 Mn1 142.47(14) . 18_546
C2 N2 Mn1 112.54(13) . 18_546
C1 O1 Mn2 139.35(15) . .
C1 O2 Mn1 119.92(13) . 18_546
C4 O3 Mn2 130.77(16) . .
C4 O4 Mn1 118.46(13) . .
Mn1 O5 H1W 126.4 . .
Mn1 O5 H2W 124.4 . .
H1W O5 H2W 109.0 . .
Mn1 O6 H3W 120.3 . .
Mn1 O6 H4W 120.9 . .
H3W O6 H4W 110.7 . .
Mn2 O7 H5W 109.4 . .
Mn2 O7 H6W 127.7 . .
H5W O7 H6W 106.0 . .
O1 C1 O2 121.2(2) . .
O1 C1 C2 123.3(2) . .
O2 C1 C2 115.51(18) . .
N2 C2 C3 108.07(18) . .
N2 C2 C1 117.18(18) . .
C3 C2 C1 134.73(19) . .
N1 C3 C2 108.34(18) . .
N1 C3 C4 116.85(19) . .
C2 C3 C4 134.81(19) . .
O3 C4 O4 122.9(2) . .
O3 C4 C3 120.7(2) . .
O4 C4 C3 116.42(19) . .
N2 C5 N1 113.55(18) . .
N2 C5 C6 123.6(2) . .
N1 C5 C6 122.9(2) . .
C11 C6 C7 119.1(2) . .
C11 C6 C5 119.8(2) . .
C7 C6 C5 121.1(2) . .
C8 C7 C6 120.2(3) . .
C8 C7 H7A 119.9 . .
C6 C7 H7A 119.9 . .
C9 C8 C7 120.1(3) . .
C9 C8 H8A 120.0 . .
C7 C8 H8A 120.0 . .
C10 C9 C8 119.8(3) . .
C10 C9 H9A 120.1 . .
C8 C9 H9A 120.1 . .
C9 C10 C11 120.3(3) . .
C9 C10 H10A 119.8 . .
C11 C10 H10A 119.8 . .
C6 C11 C10 120.4(3) . .
C6 C11 H11A 119.8 . .
C10 C11 H11A 119.8 . .

loop_
_geom_bond_atom_site_label_1
_geom_bond_atom_site_label_2
_geom_bond_distance
_geom_bond_site_symmetry_2
Mn1 O2 2.1560(15) 17_556
Mn1 O4 2.1691(15) .
Mn1 O6 2.2177(19) .
Mn1 N1 2.2223(19) .
Mn1 N2 2.2249(18) 17_556
Mn1 O5 2.226(2) .
Mn2 O1 2.1095(16) 10_656
Mn2 O1 2.1095(16) .
Mn2 O3 2.1129(17) 10_656
Mn2 O3 2.1129(17) .
Mn2 O7 2.203(2) 10_656
Mn2 O7 2.203(2) .
N1 C5 1.345(3) .
N1 C3 1.370(3) .
N2 C5 1.344(3) .
N2 C2 1.376(3) .
N2 Mn1 2.2251(18) 18_546
O1 C1 1.242(2) .
O2 C1 1.268(3) .
O2 Mn1 2.1560(15) 18_546
O3 C4 1.253(3) .
O4 C4 1.255(3) .
O5 H1W 0.8501 .
O5 H2W 0.8499 .
O6 H3W 0.8502 .
O6 H4W 0.8502 .
O7 H5W 0.8500 .
O7 H6W 0.8498 .
C1 C2 1.481(3) .
C2 C3 1.391(3) .
C3 C4 1.489(3) .
C5 C6 1.474(3) .
C6 C11 1.385(4) .
C6 C7 1.393(4) .
C7 C8 1.392(4) .
C7 H7A 0.9300 .
C8 C9 1.386(5) .
C8 H8A 0.9300 .
C9 C10 1.373(5) .
C9 H9A 0.9300 .
C10 C11 1.393(4) .
C10 H10A 0.9300 .
C11 H11A 0.9300 .

loop_
_geom_hbond_atom_site_label_D
_geom_hbond_atom_site_label_H
_geom_hbond_atom_site_label_A
_geom_hbond_distance_DH
_geom_hbond_distance_HA
_geom_hbond_distance_DA
_geom_hbond_angle_DHA
_geom_hbond_site_symmetry_A
O5 H1W O4 0.85 1.96 2.801(2) 171.1 6
O5 H1W O3 0.85 2.64 3.145(3) 119.1 6
O6 H4W O2 0.85 1.88 2.729(2) 178.0 15_446

loop_
_geom_torsion_atom_site_label_1
_geom_torsion_atom_site_label_2
_geom_torsion_atom_site_label_3
_geom_torsion_atom_site_label_4
_geom_torsion
_geom_torsion_site_symmetry_1
O2 Mn1 N1 C5 4.0(3) 17_556
O4 Mn1 N1 C5 -168.9(3) .
O6 Mn1 N1 C5 -153.6(2) .
N2 Mn1 N1 C5 82.1(3) 17_556
O5 Mn1 N1 C5 -80.4(3) .
O2 Mn1 N1 C3 161.84(15) 17_556
O4 Mn1 N1 C3 -11.00(15) .
O6 Mn1 N1 C3 4.3(3) .
N2 Mn1 N1 C3 -120.00(15) 17_556
O5 Mn1 N1 C3 77.51(16) .
O1 Mn2 O1 C1 102(100) 10_656
O3 Mn2 O1 C1 -135.6(3) 10_656
O3 Mn2 O1 C1 44.4(3) .
O7 Mn2 O1 C1 -45.8(3) 10_656
O7 Mn2 O1 C1 134.2(3) .
O1 Mn2 O3 C4 116.0(2) 10_656
O1 Mn2 O3 C4 -64.0(2) .
O3 Mn2 O3 C4 -157(91) 10_656
O7 Mn2 O3 C4 25.5(2) 10_656
O7 Mn2 O3 C4 -154.5(2) .
O2 Mn1 O4 C4 -81.4(6) 17_556
O6 Mn1 O4 C4 -168.42(18) .
N1 Mn1 O4 C4 6.06(17) .
N2 Mn1 O4 C4 109.02(17) 17_556
O5 Mn1 O4 C4 -87.18(19) .
Mn2 O1 C1 O2 157.0(2) .
Mn2 O1 C1 C2 -23.7(4) .
Mn1 O2 C1 O1 -175.90(18) 18_546
Mn1 O2 C1 C2 4.8(3) 18_546
C5 N2 C2 C3 0.1(2) .
Mn1 N2 C2 C3 178.85(15) 18_546
C5 N2 C2 C1 -178.7(2) .
Mn1 N2 C2 C1 0.1(2) 18_546
O1 C1 C2 N2 177.6(2) .
O2 C1 C2 N2 -3.1(3) .
O1 C1 C2 C3 -0.8(4) .
O2 C1 C2 C3 178.5(2) .
C5 N1 C3 C2 0.7(3) .
Mn1 N1 C3 C2 -165.04(15) .
C5 N1 C3 C4 -179.3(2) .
Mn1 N1 C3 C4 14.9(2) .
N2 C2 C3 N1 -0.5(3) .
C1 C2 C3 N1 177.9(2) .
N2 C2 C3 C4 179.5(2) .
C1 C2 C3 C4 -2.0(5) .
Mn2 O3 C4 O4 -125.3(2) .
Mn2 O3 C4 C3 56.7(3) .
Mn1 O4 C4 O3 -178.14(18) .
Mn1 O4 C4 C3 -0.1(3) .
N1 C3 C4 O3 167.6(2) .
C2 C3 C4 O3 -12.5(4) .
N1 C3 C4 O4 -10.6(3) .
C2 C3 C4 O4 169.4(3) .
C2 N2 C5 N1 0.4(3) .
Mn1 N2 C5 N1 -177.71(18) 18_546
C2 N2 C5 C6 -179.7(2) .
Mn1 N2 C5 C6 2.2(4) 18_546
C3 N1 C5 N2 -0.7(3) .
Mn1 N1 C5 N2 157.99(18) .
C3 N1 C5 C6 179.3(2) .
Mn1 N1 C5 C6 -22.0(4) .
N2 C5 C6 C11 142.5(3) .
N1 C5 C6 C11 -37.5(4) .
N2 C5 C6 C7 -37.4(4) .
N1 C5 C6 C7 142.6(3) .
C11 C6 C7 C8 0.2(4) .
C5 C6 C7 C8 -179.9(3) .
C6 C7 C8 C9 -0.9(5) .
C7 C8 C9 C10 1.9(5) .
C8 C9 C10 C11 -2.3(6) .
C7 C6 C11 C10 -0.6(4) .
C5 C6 C11 C10 179.5(3) .
C9 C10 C11 C6 1.6(5) .

loop_
_platon_squeeze_void_nr
_platon_squeeze_void_average_x
_platon_squeeze_void_average_y
_platon_squeeze_void_average_z
_platon_squeeze_void_volume
_platon_squeeze_void_count_electrons
1 0.000 0.000 -0.031 672.1 126.0
2 0.333 0.667 -0.062 670.3 124.6
3 0.667 0.333 0.031 670.3 124.7
4 0.034 0.777 0.039 10.4 6.8
5 0.223 0.257 0.039 10.6 6.9
6 0.743 0.966 0.039 10.1 6.6
7 0.444 0.077 0.294 9.3 5.6
8 0.633 0.556 0.294 9.7 5.8
9 0.923 0.367 0.294 9.6 5.7
10 0.410 0.299 0.373 9.7 6.8
11 0.701 0.111 0.373 9.6 6.7
12 0.889 0.590 0.373 10.0 6.8
13 0.111 0.410 0.627 9.0 5.4
14 0.299 0.889 0.627 9.2 5.7
15 0.590 0.701 0.627 9.7 6.1
16 0.077 0.633 0.706 9.6 6.5
17 0.367 0.444 0.706 10.1 6.8
18 0.556 0.923 0.706 10.2 7.0
19 0.257 0.034 0.960 10.1 5.8
20 0.777 0.743 0.961 9.6 5.3
21 0.966 0.223 0.961 10.0 5.7
